data_4317353
loop_
_publ_author_name
'Mar\'ia Alonso'
'M. Angeles Alvarez'
'M. Esther Garc\'ia'
'Miguel A. Ruiz'
'Hayrullo Hamidov'
'John C. Jeffery'

_publ_section_title
;
 Chemistry of the Oxophosphinidene Ligand. 2. Reactivity of the Anionic
 Complexes [MCp{P(O)R*}(CO)2]- (M = Mo, W; R* = 2,4,6-C6H2tBu3) Toward
 Electrophiles Based on Elements Different from Carbon.
;
_journal_name_full 'Inorganic Chemistry'
_journal_page_first 11595
_journal_page_last 11605
_journal_paper_doi 10.1021/ic101839k
_journal_volume 49
_journal_year 2010
_chemical_compound_source 'synthesis as described'
_chemical_formula_moiety 'C35 H44 Cl1 O3 P1 W1 Zr1'
_chemical_formula_sum 'C35 H44 Cl O3 P W Zr'
_chemical_formula_weight 854.19
_chemical_name_systematic
;
 ?
;
_space_group_IT_number 14
_symmetry_cell_setting monoclinic
_symmetry_Int_Tables_number 14
_symmetry_space_group_name_Hall '-P 2ybc'
_symmetry_space_group_name_H-M 'P 1 21/c 1'
_atom_sites_solution_hydrogens geom
_atom_sites_solution_primary direct
_atom_sites_solution_secondary difmap
_audit_conform_dict_location ftp://ftp.iucr.org/pub/cif_core.dic
_audit_conform_dict_name cif_core.dic
_audit_conform_dict_version 2.2
_audit_creation_method 'WinGX routine CIF_UPDATE'
_cell_angle_alpha 90
_cell_angle_beta 98.2870(10)
_cell_angle_gamma 90
_cell_formula_units_Z 4
_cell_length_a 11.1396(3)
_cell_length_b 17.1725(3)
_cell_length_c 18.0948(3)
_cell_measurement_reflns_used 6202
_cell_measurement_temperature 150(2)
_cell_measurement_theta_max 70.0
_cell_measurement_theta_min 2.0
_cell_measurement_wavelength 1.54184
_cell_volume 3425.30(12)
_computing_cell_refinement 'HKL Scalepack (Otwinowski & Minor, 1997)'
_computing_data_collection 'Collect (Bruker AXS BV, 1997-2004)'
_computing_data_reduction
;
 HKL Denzo and Scalepack (Otwinowski & Minor, 1997) 
;
_computing_molecular_graphics 'Ortep-3 for Windows (Farrugia, 1997)'
_computing_publication_material 'WinGX publication routines (Farrugia, 1999)'
_computing_structure_refinement 'SHELXL-97 (Sheldrick, 1997)'
_computing_structure_solution 'SHELXS-97 (Sheldrick, 1997)'
_diffrn_ambient_temperature 150(2)
_diffrn_measured_fraction_theta_full 0.985
_diffrn_measured_fraction_theta_max 0.985
_diffrn_measurement_device '90 mm CCD camera on \k-goniostat'
_diffrn_measurement_device_type KappaCCD
_diffrn_measurement_method CCD
_diffrn_radiation_monochromator 'horizontally mounted graphite crystal'
_diffrn_radiation_probe x-ray
_diffrn_radiation_source 'fine-focus sealed tube'
_diffrn_radiation_type CuK\a
_diffrn_radiation_wavelength 1.54184
_diffrn_reflns_av_R_equivalents 0.1258
_diffrn_reflns_av_unetI/netI 0.0572
_diffrn_reflns_limit_h_max 13
_diffrn_reflns_limit_h_min -13
_diffrn_reflns_limit_k_max 20
_diffrn_reflns_limit_k_min 0
_diffrn_reflns_limit_l_max 21
_diffrn_reflns_limit_l_min 0
_diffrn_reflns_number 52614
_diffrn_reflns_theta_full 69.8
_diffrn_reflns_theta_max 69.8
_diffrn_reflns_theta_min 3.57
_exptl_absorpt_coefficient_mu 10.02
_exptl_absorpt_correction_T_max 1.769
_exptl_absorpt_correction_T_min 0.723
_exptl_absorpt_correction_type multi-scan
_exptl_absorpt_process_details
;
 R.H. Blessing, Acta Cryst. (1995), A51, 33-38
;
_exptl_crystal_colour red
_exptl_crystal_density_diffrn 1.656
_exptl_crystal_density_method 'not measured'
_exptl_crystal_description prism
_exptl_crystal_F_000 1696
_exptl_crystal_size_max 0.2
_exptl_crystal_size_mid 0.1
_exptl_crystal_size_min 0.1
_refine_diff_density_max 2.521
_refine_diff_density_min -1.196
_refine_diff_density_rms 0.225
_refine_ls_extinction_method none
_refine_ls_goodness_of_fit_ref 1.057
_refine_ls_hydrogen_treatment constr
_refine_ls_matrix_type full
_refine_ls_number_parameters 388
_refine_ls_number_reflns 6378
_refine_ls_number_restraints 0
_refine_ls_restrained_S_all 1.057
_refine_ls_R_factor_all 0.0596
_refine_ls_R_factor_gt 0.051
_refine_ls_shift/su_max 0
_refine_ls_shift/su_mean 0
_refine_ls_structure_factor_coef Fsqd
_refine_ls_weighting_details 'calc w=1/[\s^2^(Fo^2^)+(0.1054P)^2^+0.0000P] where P=(Fo^2^+2Fc^2^)/3'
_refine_ls_weighting_scheme calc
_refine_ls_wR_factor_gt 0.1311
_refine_ls_wR_factor_ref 0.1453
_reflns_number_gt 5412
_reflns_number_total 6378
_reflns_threshold_expression >2sigma(I)
_cod_data_source_file ic101839k_si_001_2.cif
_cod_data_source_block compound12p
_cod_original_sg_symbol_H-M 'P 21/c'
_cod_database_code 4317353

loop_
_symmetry_equiv_pos_as_xyz
'x, y, z'
'-x, y+1/2, -z+1/2'
'-x, -y, -z'
'x, -y-1/2, z-1/2'

loop_
_atom_site_label
_atom_site_type_symbol
_atom_site_fract_x
_atom_site_fract_y
_atom_site_fract_z
_atom_site_U_iso_or_equiv
_atom_site_adp_type
_atom_site_occupancy
_atom_site_symmetry_multiplicity
_atom_site_calc_flag
_atom_site_refinement_flags
_atom_site_disorder_assembly
_atom_site_disorder_group
W1 W 0.20161(2) 0.072237(15) 0.096972(12) 0.02637(13) Uani 1 1 d . . .
Zr1 Zr 0.20905(4) 0.34722(3) 0.22241(2) 0.02498(15) Uani 1 1 d . . .
P1 P 0.30066(12) 0.15456(8) 0.17981(7) 0.0219(3) Uani 1 1 d . . .
Cl1 Cl 0.24098(18) 0.40446(10) 0.10406(8) 0.0445(4) Uani 1 1 d . . .
O1 O -0.0382(4) 0.0989(3) 0.1633(3) 0.0449(11) Uani 1 1 d . . .
O2 O 0.1175(5) 0.2112(3) -0.0074(3) 0.0477(12) Uani 1 1 d . . .
O3 O 0.2602(3) 0.2381(2) 0.20017(19) 0.0265(8) Uani 1 1 d . . .
C1 C 0.0524(6) 0.0904(4) 0.1387(3) 0.0339(13) Uani 1 1 d . . .
C2 C 0.1486(6) 0.1606(4) 0.0323(3) 0.0351(14) Uani 1 1 d . . .
C3 C 0.1462(7) -0.0561(4) 0.0563(4) 0.0423(16) Uani 1 1 d . . .
H3 H 0.067 -0.0738 0.0545 0.051 Uiso 1 1 calc R . .
C4 C 0.1935(6) -0.0200(4) -0.0021(3) 0.0409(15) Uani 1 1 d . . .
H4 H 0.1519 -0.0099 -0.0494 0.049 Uiso 1 1 calc R . .
C5 C 0.3161(6) -0.0015(4) 0.0237(3) 0.0400(15) Uani 1 1 d . . .
H5 H 0.3693 0.0234 -0.0038 0.048 Uiso 1 1 calc R . .
C6 C 0.3437(7) -0.0274(4) 0.0984(4) 0.0443(17) Uani 1 1 d . . .
H6 H 0.418 -0.0228 0.1289 0.053 Uiso 1 1 calc R . .
C7 C 0.2367(8) -0.0615(4) 0.1180(4) 0.0457(18) Uani 1 1 d . . .
H7 H 0.2284 -0.0836 0.1639 0.055 Uiso 1 1 calc R . .
C8 C -0.0017(6) 0.3109(4) 0.1631(4) 0.0414(15) Uani 1 1 d . . .
H8 H -0.0099 0.2845 0.1177 0.05 Uiso 1 1 calc R . .
C9 C 0.0149(5) 0.2759(4) 0.2330(4) 0.0403(15) Uani 1 1 d . . .
H9 H 0.0179 0.2227 0.2428 0.048 Uiso 1 1 calc R . .
C10 C 0.0264(6) 0.3361(5) 0.2864(4) 0.0506(19) Uani 1 1 d . . .
H10 H 0.0389 0.3299 0.338 0.061 Uiso 1 1 calc R . .
C11 C 0.0152(7) 0.4081(5) 0.2469(5) 0.059(2) Uani 1 1 d . . .
H11 H 0.0199 0.4576 0.2679 0.071 Uiso 1 1 calc R . .
C12 C -0.0040(6) 0.3904(5) 0.1712(5) 0.0527(19) Uani 1 1 d . . .
H12 H -0.0164 0.4264 0.1324 0.063 Uiso 1 1 calc R . .
C13 C 0.3853(7) 0.3354(4) 0.3273(4) 0.0495(19) Uani 1 1 d . . .
H13 H 0.4123 0.286 0.3429 0.059 Uiso 1 1 calc R . .
C14 C 0.2955(8) 0.3767(6) 0.3543(4) 0.058(2) Uani 1 1 d . . .
H14 H 0.2507 0.36 0.3909 0.07 Uiso 1 1 calc R . .
C15 C 0.2832(7) 0.4486(5) 0.3171(5) 0.054(2) Uani 1 1 d . . .
H15 H 0.2293 0.4882 0.3244 0.064 Uiso 1 1 calc R . .
C16 C 0.3668(7) 0.4491(5) 0.2674(4) 0.0510(18) Uani 1 1 d . . .
H16 H 0.3797 0.4895 0.2352 0.061 Uiso 1 1 calc R . .
C17 C 0.4277(6) 0.3787(5) 0.2743(4) 0.0504(19) Uani 1 1 d . . .
H17 H 0.4881 0.3636 0.2468 0.06 Uiso 1 1 calc R . .
C18 C 0.4474(5) 0.1474(3) 0.2422(3) 0.0230(11) Uani 1 1 d . . .
C19 C 0.5542(5) 0.1771(3) 0.2190(3) 0.0250(11) Uani 1 1 d . . .
C20 C 0.6608(5) 0.1775(3) 0.2714(3) 0.0271(11) Uani 1 1 d . . .
H20 H 0.7313 0.1974 0.2567 0.033 Uiso 1 1 calc R . .
C21 C 0.6662(5) 0.1496(3) 0.3439(3) 0.0251(11) Uani 1 1 d . . .
C22 C 0.5612(5) 0.1193(3) 0.3641(3) 0.0257(11) Uani 1 1 d . . .
H22 H 0.5641 0.0986 0.4118 0.031 Uiso 1 1 calc R . .
C23 C 0.4493(5) 0.1179(3) 0.3160(3) 0.0240(11) Uani 1 1 d . . .
C24 C 0.5703(5) 0.2031(4) 0.1377(3) 0.0316(13) Uani 1 1 d . . .
C25 C 0.4783(6) 0.2616(4) 0.1023(3) 0.0403(15) Uani 1 1 d . . .
H25A H 0.4824 0.3078 0.1325 0.06 Uiso 1 1 calc R . .
H25B H 0.3984 0.2396 0.0985 0.06 Uiso 1 1 calc R . .
H25C H 0.4956 0.2747 0.0533 0.06 Uiso 1 1 calc R . .
C26 C 0.6940(6) 0.2386(6) 0.1343(4) 0.053(2) Uani 1 1 d . . .
H26A H 0.6983 0.2561 0.0844 0.08 Uiso 1 1 calc R . .
H26B H 0.7557 0.2002 0.1484 0.08 Uiso 1 1 calc R . .
H26C H 0.7063 0.2819 0.1681 0.08 Uiso 1 1 calc R . .
C27 C 0.5624(7) 0.1306(4) 0.0884(4) 0.0459(17) Uani 1 1 d . . .
H27A H 0.4878 0.1036 0.0917 0.069 Uiso 1 1 calc R . .
H27B H 0.6297 0.0969 0.1048 0.069 Uiso 1 1 calc R . .
H27C H 0.5646 0.1457 0.0375 0.069 Uiso 1 1 calc R . .
C28 C 0.7836(5) 0.1554(4) 0.3980(3) 0.0306(13) Uani 1 1 d . . .
C29 C 0.8871(5) 0.1172(4) 0.3644(4) 0.0410(15) Uani 1 1 d . . .
H29A H 0.8691 0.0631 0.3554 0.061 Uiso 1 1 calc R . .
H29B H 0.9611 0.1221 0.3985 0.061 Uiso 1 1 calc R . .
H29C H 0.8961 0.1424 0.3181 0.061 Uiso 1 1 calc R . .
C30 C 0.7754(6) 0.1151(4) 0.4724(3) 0.0369(14) Uani 1 1 d . . .
H30A H 0.7129 0.1393 0.4958 0.055 Uiso 1 1 calc R . .
H30B H 0.8517 0.1198 0.5044 0.055 Uiso 1 1 calc R . .
H30C H 0.7565 0.0611 0.4637 0.055 Uiso 1 1 calc R . .
C31 C 0.8125(6) 0.2419(4) 0.4132(4) 0.0432(17) Uani 1 1 d . . .
H31A H 0.8197 0.2678 0.367 0.065 Uiso 1 1 calc R . .
H31B H 0.8874 0.2466 0.4464 0.065 Uiso 1 1 calc R . .
H31C H 0.7483 0.2654 0.4355 0.065 Uiso 1 1 calc R . .
C32 C 0.3423(5) 0.0792(4) 0.3492(3) 0.0303(13) Uani 1 1 d . . .
C33 C 0.3717(7) 0.0638(5) 0.4337(4) 0.050(2) Uani 1 1 d . . .
H33A H 0.3889 0.1123 0.4595 0.074 Uiso 1 1 calc R . .
H33B H 0.441 0.0302 0.4433 0.074 Uiso 1 1 calc R . .
H33C H 0.3033 0.0394 0.451 0.074 Uiso 1 1 calc R . .
C34 C 0.3179(6) -0.0014(4) 0.3118(4) 0.0415(15) Uani 1 1 d . . .
H34A H 0.3916 -0.0312 0.318 0.062 Uiso 1 1 calc R . .
H34B H 0.2897 0.0054 0.2596 0.062 Uiso 1 1 calc R . .
H34C H 0.2574 -0.0284 0.3347 0.062 Uiso 1 1 calc R . .
C35 C 0.2246(6) 0.1271(4) 0.3379(4) 0.0411(15) Uani 1 1 d . . .
H35A H 0.1663 0.1036 0.3651 0.062 Uiso 1 1 calc R . .
H35B H 0.1926 0.1285 0.2857 0.062 Uiso 1 1 calc R . .
H35C H 0.2413 0.1792 0.3556 0.062 Uiso 1 1 calc R . .

loop_
_atom_site_aniso_label
_atom_site_aniso_U_11
_atom_site_aniso_U_22
_atom_site_aniso_U_33
_atom_site_aniso_U_23
_atom_site_aniso_U_13
_atom_site_aniso_U_12
W1 0.03082(19) 0.0280(2) 0.01871(18) -0.00330(8) -0.00181(11) 0.00094(9)
Zr1 0.0277(3) 0.0268(3) 0.0206(3) -0.00323(17) 0.00402(18) -0.00048(18)
P1 0.0246(7) 0.0259(7) 0.0144(6) -0.0024(5) 0.0004(5) 0.0006(5)
Cl1 0.0662(10) 0.0410(9) 0.0286(7) 0.0088(6) 0.0140(7) 0.0102(8)
O1 0.033(2) 0.058(3) 0.045(3) -0.011(2) 0.013(2) -0.011(2)
O2 0.059(3) 0.040(3) 0.040(2) 0.014(2) -0.006(2) 0.009(2)
O3 0.0255(18) 0.033(2) 0.0205(18) -0.0043(15) 0.0029(14) 0.0007(16)
C1 0.035(3) 0.036(3) 0.030(3) -0.009(2) -0.003(2) -0.010(3)
C2 0.034(3) 0.046(4) 0.025(3) -0.009(3) 0.005(2) -0.007(3)
C3 0.047(4) 0.025(3) 0.054(4) -0.012(3) 0.004(3) -0.005(3)
C4 0.054(4) 0.038(4) 0.028(3) -0.015(3) -0.003(3) 0.005(3)
C5 0.051(4) 0.040(4) 0.029(3) -0.013(3) 0.006(3) 0.011(3)
C6 0.054(4) 0.026(3) 0.047(4) -0.005(3) -0.014(3) 0.017(3)
C7 0.073(5) 0.017(3) 0.044(4) 0.003(3) -0.003(4) 0.012(3)
C8 0.027(3) 0.049(4) 0.047(4) -0.010(3) 0.003(3) -0.002(3)
C9 0.025(3) 0.040(4) 0.058(4) 0.002(3) 0.011(3) 0.002(3)
C10 0.033(3) 0.084(6) 0.036(4) -0.009(4) 0.008(3) -0.003(3)
C11 0.036(4) 0.056(5) 0.086(6) -0.033(5) 0.008(4) 0.008(3)
C12 0.031(3) 0.064(5) 0.061(5) 0.006(4) -0.002(3) 0.006(3)
C13 0.059(5) 0.037(4) 0.044(4) -0.003(3) -0.022(3) -0.012(3)
C14 0.063(5) 0.085(6) 0.026(3) -0.016(4) 0.007(3) -0.038(5)
C15 0.039(4) 0.054(5) 0.064(5) -0.034(4) -0.004(3) -0.002(3)
C16 0.052(4) 0.041(4) 0.056(4) 0.001(3) -0.006(3) -0.021(3)
C17 0.029(3) 0.064(5) 0.057(4) -0.028(4) 0.007(3) -0.010(3)
C18 0.022(2) 0.027(3) 0.020(2) 0.003(2) 0.0031(19) 0.001(2)
C19 0.032(3) 0.023(3) 0.019(2) 0.005(2) 0.002(2) -0.003(2)
C20 0.028(3) 0.028(3) 0.026(3) 0.003(2) 0.007(2) -0.005(2)
C21 0.029(3) 0.024(3) 0.021(3) -0.002(2) 0.001(2) 0.004(2)
C22 0.032(3) 0.030(3) 0.016(2) 0.003(2) 0.004(2) 0.003(2)
C23 0.027(3) 0.028(3) 0.017(2) -0.002(2) 0.0026(19) -0.002(2)
C24 0.032(3) 0.042(3) 0.022(3) 0.008(2) 0.009(2) -0.001(3)
C25 0.048(4) 0.045(4) 0.029(3) 0.014(3) 0.012(3) 0.007(3)
C26 0.039(4) 0.084(6) 0.037(4) 0.026(4) 0.007(3) -0.008(4)
C27 0.067(5) 0.042(4) 0.032(3) 0.003(3) 0.016(3) 0.012(3)
C28 0.026(3) 0.040(4) 0.023(3) 0.000(2) -0.004(2) -0.003(2)
C29 0.026(3) 0.060(4) 0.036(3) 0.009(3) 0.002(2) 0.001(3)
C30 0.031(3) 0.048(4) 0.029(3) 0.002(3) -0.006(2) -0.002(3)
C31 0.049(4) 0.030(3) 0.045(4) -0.001(3) -0.013(3) -0.014(3)
C32 0.029(3) 0.044(4) 0.018(3) 0.006(2) 0.004(2) -0.003(2)
C33 0.038(4) 0.085(6) 0.026(3) 0.017(3) 0.005(3) -0.020(3)
C34 0.040(3) 0.045(4) 0.040(3) 0.006(3) 0.009(3) -0.008(3)
C35 0.033(3) 0.052(4) 0.042(3) 0.010(3) 0.018(3) 0.003(3)

loop_
_atom_type_symbol
_atom_type_description
_atom_type_scat_dispersion_real
_atom_type_scat_dispersion_imag
_atom_type_scat_source
C C 0.0181 0.0091 'International Tables Vol C Tables 4.2.6.8 and 6.1.1.4'
H H 0 0 'International Tables Vol C Tables 4.2.6.8 and 6.1.1.4'
Cl Cl 0.3639 0.7018 'International Tables Vol C Tables 4.2.6.8 and 6.1.1.4'
O O 0.0492 0.0322 'International Tables Vol C Tables 4.2.6.8 and 6.1.1.4'
P P 0.2955 0.4335 'International Tables Vol C Tables 4.2.6.8 and 6.1.1.4'
W W -5.4734 5.5774 'International Tables Vol C Tables 4.2.6.8 and 6.1.1.4'
Zr Zr -0.1862 2.2449 'International Tables Vol C Tables 4.2.6.8 and 6.1.1.4'

loop_
_geom_angle_atom_site_label_1
_geom_angle_atom_site_label_2
_geom_angle_atom_site_label_3
_geom_angle
_geom_angle_site_symmetry_1
_geom_angle_site_symmetry_3
_geom_angle_publ_flag
C1 W1 C2 84.7(3) . . ?
C1 W1 P1 90.32(17) . . ?
C2 W1 P1 89.32(17) . . ?
C1 W1 C6 136.9(3) . . ?
C2 W1 C6 136.3(3) . . ?
P1 W1 C6 100.85(17) . . ?
C1 W1 C5 150.6(2) . . ?
C2 W1 C5 102.9(2) . . ?
P1 W1 C5 117.78(17) . . ?
C6 W1 C5 35.3(2) . . ?
C1 W1 C7 103.0(3) . . ?
C2 W1 C7 152.1(3) . . ?
P1 W1 C7 117.1(2) . . ?
C6 W1 C7 35.3(3) . . ?
C5 W1 C7 58.1(3) . . ?
C1 W1 C3 94.0(3) . . ?
C2 W1 C3 119.4(2) . . ?
P1 W1 C3 151.17(18) . . ?
C6 W1 C3 57.8(3) . . ?
C5 W1 C3 57.4(3) . . ?
C7 W1 C3 34.3(3) . . ?
C1 W1 C4 117.1(2) . . ?
C2 W1 C4 95.2(2) . . ?
P1 W1 C4 152.50(18) . . ?
C6 W1 C4 58.1(2) . . ?
C5 W1 C4 34.8(2) . . ?
C7 W1 C4 57.3(3) . . ?
C3 W1 C4 34.0(3) . . ?
O3 Zr1 Cl1 96.82(11) . . ?
O3 Zr1 C10 107.1(2) . . ?
Cl1 Zr1 C10 132.41(19) . . ?
O3 Zr1 C14 107.4(3) . . ?
Cl1 Zr1 C14 132.55(19) . . ?
C10 Zr1 C14 78.4(2) . . ?
O3 Zr1 C11 134.5(2) . . ?
Cl1 Zr1 C11 103.2(3) . . ?
C10 Zr1 C11 33.2(3) . . ?
C14 Zr1 C11 88.3(3) . . ?
O3 Zr1 C15 135.2(2) . . ?
Cl1 Zr1 C15 104.3(2) . . ?
C10 Zr1 C15 86.9(3) . . ?
C14 Zr1 C15 32.6(3) . . ?
C11 Zr1 C15 78.2(3) . . ?
O3 Zr1 C8 87.55(19) . . ?
Cl1 Zr1 C8 88.29(17) . . ?
C10 Zr1 C8 53.4(2) . . ?
C14 Zr1 C8 131.8(2) . . ?
C11 Zr1 C8 53.2(2) . . ?
C15 Zr1 C8 131.4(2) . . ?
O3 Zr1 C9 80.42(19) . . ?
Cl1 Zr1 C9 120.06(17) . . ?
C10 Zr1 C9 32.6(2) . . ?
C14 Zr1 C9 104.1(2) . . ?
C11 Zr1 C9 54.2(3) . . ?
C15 Zr1 C9 119.3(3) . . ?
C8 Zr1 C9 32.1(2) . . ?
O3 Zr1 C16 120.3(2) . . ?
Cl1 Zr1 C16 79.67(19) . . ?
C10 Zr1 C16 118.7(3) . . ?
C14 Zr1 C16 52.9(3) . . ?
C11 Zr1 C16 103.4(3) . . ?
C15 Zr1 C16 32.0(3) . . ?
C8 Zr1 C16 150.6(3) . . ?
C9 Zr1 C16 151.3(3) . . ?
O3 Zr1 C12 118.4(2) . . ?
Cl1 Zr1 C12 78.9(2) . . ?
C10 Zr1 C12 53.6(3) . . ?
C14 Zr1 C12 120.2(3) . . ?
C11 Zr1 C12 32.1(3) . . ?
C15 Zr1 C12 104.3(3) . . ?
C8 Zr1 C12 31.6(3) . . ?
C9 Zr1 C12 53.1(3) . . ?
C16 Zr1 C12 119.1(3) . . ?
O3 Zr1 C13 82.2(2) . . ?
Cl1 Zr1 C13 119.8(2) . . ?
C10 Zr1 C13 104.0(3) . . ?
C14 Zr1 C13 31.7(3) . . ?
C11 Zr1 C13 119.8(3) . . ?
C15 Zr1 C13 53.0(3) . . ?
C8 Zr1 C13 151.0(3) . . ?
C9 Zr1 C13 119.0(2) . . ?
C16 Zr1 C13 52.2(2) . . ?
C12 Zr1 C13 151.9(3) . . ?
O3 Zr1 C17 89.3(2) . . ?
Cl1 Zr1 C17 89.1(2) . . ?
C10 Zr1 C17 130.5(2) . . ?
C14 Zr1 C17 52.1(3) . . ?
C11 Zr1 C17 130.8(2) . . ?
C15 Zr1 C17 52.6(2) . . ?
C8 Zr1 C17 175.7(2) . . ?
C9 Zr1 C17 149.8(3) . . ?
C16 Zr1 C17 31.7(3) . . ?
C12 Zr1 C17 150.7(3) . . ?
C13 Zr1 C17 30.9(3) . . ?
O3 P1 C18 100.1(2) . . ?
O3 P1 W1 127.42(15) . . ?
C18 P1 W1 132.43(18) . . ?
P1 O3 Zr1 177.7(2) . . ?
O1 C1 W1 177.9(5) . . ?
O2 C2 W1 178.1(5) . . ?
C4 C3 C7 109.2(7) . . ?
C4 C3 W1 73.3(4) . . ?
C7 C3 W1 71.8(3) . . ?
C4 C3 H3 125.4 . . ?
C7 C3 H3 125.4 . . ?
W1 C3 H3 121.1 . . ?
C3 C4 C5 107.7(6) . . ?
C3 C4 W1 72.7(3) . . ?
C5 C4 W1 70.9(3) . . ?
C3 C4 H4 126.2 . . ?
C5 C4 H4 126.2 . . ?
W1 C4 H4 121.9 . . ?
C6 C5 C4 108.1(6) . . ?
C6 C5 W1 71.9(4) . . ?
C4 C5 W1 74.3(4) . . ?
C6 C5 H5 126 . . ?
C4 C5 H5 126 . . ?
W1 C5 H5 119.7 . . ?
C5 C6 C7 107.1(6) . . ?
C5 C6 W1 72.8(3) . . ?
C7 C6 W1 73.3(4) . . ?
C5 C6 H6 126.4 . . ?
C7 C6 H6 126.4 . . ?
W1 C6 H6 119.4 . . ?
C3 C7 C6 108.0(7) . . ?
C3 C7 W1 73.8(3) . . ?
C6 C7 W1 71.5(4) . . ?
C3 C7 H7 126 . . ?
C6 C7 H7 126 . . ?
W1 C7 H7 120.5 . . ?
C12 C8 C9 109.5(6) . . ?
C12 C8 Zr1 74.9(4) . . ?
C9 C8 Zr1 74.0(4) . . ?
C12 C8 H8 125.2 . . ?
C9 C8 H8 125.2 . . ?
Zr1 C8 H8 117.7 . . ?
C8 C9 C10 107.1(6) . . ?
C8 C9 Zr1 73.9(4) . . ?
C10 C9 Zr1 72.6(4) . . ?
C8 C9 H9 126.4 . . ?
C10 C9 H9 126.4 . . ?
Zr1 C9 H9 119 . . ?
C9 C10 C11 107.5(6) . . ?
C9 C10 Zr1 74.7(4) . . ?
C11 C10 Zr1 73.6(4) . . ?
C9 C10 H10 126.2 . . ?
C11 C10 H10 126.2 . . ?
Zr1 C10 H10 117.4 . . ?
C12 C11 C10 107.1(7) . . ?
C12 C11 Zr1 75.4(4) . . ?
C10 C11 Zr1 73.2(4) . . ?
C12 C11 H11 126.4 . . ?
C10 C11 H11 126.4 . . ?
Zr1 C11 H11 117.2 . . ?
C8 C12 C11 108.7(8) . . ?
C8 C12 Zr1 73.6(4) . . ?
C11 C12 Zr1 72.5(4) . . ?
C8 C12 H12 125.7 . . ?
C11 C12 H12 125.7 . . ?
Zr1 C12 H12 120 . . ?
C17 C13 C14 108.4(7) . . ?
C17 C13 Zr1 74.7(4) . . ?
C14 C13 Zr1 72.5(4) . . ?
C17 C13 H13 125.8 . . ?
C14 C13 H13 125.8 . . ?
Zr1 C13 H13 118.8 . . ?
C13 C14 C15 108.1(7) . . ?
C13 C14 Zr1 75.8(4) . . ?
C15 C14 Zr1 73.8(4) . . ?
C13 C14 H14 126 . . ?
C15 C14 H14 126 . . ?
Zr1 C14 H14 116.5 . . ?
C16 C15 C14 106.8(7) . . ?
C16 C15 Zr1 75.3(4) . . ?
C14 C15 Zr1 73.5(4) . . ?
C16 C15 H15 126.6 . . ?
C14 C15 H15 126.6 . . ?
Zr1 C15 H15 116.8 . . ?
C17 C16 C15 107.6(7) . . ?
C17 C16 Zr1 74.5(4) . . ?
C15 C16 Zr1 72.8(4) . . ?
C17 C16 H16 126.2 . . ?
C15 C16 H16 126.2 . . ?
Zr1 C16 H16 118.5 . . ?
C13 C17 C16 109.1(7) . . ?
C13 C17 Zr1 74.4(4) . . ?
C16 C17 Zr1 73.8(4) . . ?
C13 C17 H17 125.4 . . ?
C16 C17 H17 125.4 . . ?
Zr1 C17 H17 118.2 . . ?
C19 C18 C23 120.5(5) . . ?
C19 C18 P1 120.2(4) . . ?
C23 C18 P1 119.2(4) . . ?
C20 C19 C18 117.8(5) . . ?
C20 C19 C24 115.5(5) . . ?
C18 C19 C24 126.5(5) . . ?
C21 C20 C19 123.5(5) . . ?
C21 C20 H20 118.2 . . ?
C19 C20 H20 118.2 . . ?
C22 C21 C20 117.2(5) . . ?
C22 C21 C28 122.6(5) . . ?
C20 C21 C28 120.1(5) . . ?
C21 C22 C23 123.4(5) . . ?
C21 C22 H22 118.3 . . ?
C23 C22 H22 118.3 . . ?
C22 C23 C18 117.6(5) . . ?
C22 C23 C32 115.2(4) . . ?
C18 C23 C32 127.1(5) . . ?
C25 C24 C26 106.2(5) . . ?
C25 C24 C27 108.4(5) . . ?
C26 C24 C27 106.3(6) . . ?
C25 C24 C19 115.1(5) . . ?
C26 C24 C19 112.3(5) . . ?
C27 C24 C19 108.1(5) . . ?
C24 C25 H25A 109.5 . . ?
C24 C25 H25B 109.5 . . ?
H25A C25 H25B 109.5 . . ?
C24 C25 H25C 109.5 . . ?
H25A C25 H25C 109.5 . . ?
H25B C25 H25C 109.5 . . ?
C24 C26 H26A 109.5 . . ?
C24 C26 H26B 109.5 . . ?
H26A C26 H26B 109.5 . . ?
C24 C26 H26C 109.5 . . ?
H26A C26 H26C 109.5 . . ?
H26B C26 H26C 109.5 . . ?
C24 C27 H27A 109.5 . . ?
C24 C27 H27B 109.5 . . ?
H27A C27 H27B 109.5 . . ?
C24 C27 H27C 109.5 . . ?
H27A C27 H27C 109.5 . . ?
H27B C27 H27C 109.5 . . ?
C21 C28 C29 110.1(5) . . ?
C21 C28 C30 112.5(5) . . ?
C29 C28 C30 107.5(5) . . ?
C21 C28 C31 108.5(5) . . ?
C29 C28 C31 109.7(5) . . ?
C30 C28 C31 108.5(5) . . ?
C28 C29 H29A 109.5 . . ?
C28 C29 H29B 109.5 . . ?
H29A C29 H29B 109.5 . . ?
C28 C29 H29C 109.5 . . ?
H29A C29 H29C 109.5 . . ?
H29B C29 H29C 109.5 . . ?
C28 C30 H30A 109.5 . . ?
C28 C30 H30B 109.5 . . ?
H30A C30 H30B 109.5 . . ?
C28 C30 H30C 109.5 . . ?
H30A C30 H30C 109.5 . . ?
H30B C30 H30C 109.5 . . ?
C28 C31 H31A 109.5 . . ?
C28 C31 H31B 109.5 . . ?
H31A C31 H31B 109.5 . . ?
C28 C31 H31C 109.5 . . ?
H31A C31 H31C 109.5 . . ?
H31B C31 H31C 109.5 . . ?
C35 C32 C33 106.3(5) . . ?
C35 C32 C34 109.2(5) . . ?
C33 C32 C34 106.2(5) . . ?
C35 C32 C23 113.9(5) . . ?
C33 C32 C23 113.0(5) . . ?
C34 C32 C23 107.9(5) . . ?
C32 C33 H33A 109.5 . . ?
C32 C33 H33B 109.5 . . ?
H33A C33 H33B 109.5 . . ?
C32 C33 H33C 109.5 . . ?
H33A C33 H33C 109.5 . . ?
H33B C33 H33C 109.5 . . ?
C32 C34 H34A 109.5 . . ?
C32 C34 H34B 109.5 . . ?
H34A C34 H34B 109.5 . . ?
C32 C34 H34C 109.5 . . ?
H34A C34 H34C 109.5 . . ?
H34B C34 H34C 109.5 . . ?
C32 C35 H35A 109.5 . . ?
C32 C35 H35B 109.5 . . ?
H35A C35 H35B 109.5 . . ?
C32 C35 H35C 109.5 . . ?
H35A C35 H35C 109.5 . . ?
H35B C35 H35C 109.5 . . ?

loop_
_geom_bond_atom_site_label_1
_geom_bond_atom_site_label_2
_geom_bond_distance
_geom_bond_site_symmetry_2
_geom_bond_publ_flag
W1 C1 1.947(7) . ?
W1 C2 1.954(7) . ?
W1 P1 2.2329(13) . ?
W1 C6 2.328(6) . ?
W1 C5 2.340(6) . ?
W1 C7 2.352(6) . ?
W1 C3 2.377(6) . ?
W1 C4 2.384(6) . ?
Zr1 O3 2.016(4) . ?
Zr1 Cl1 2.4287(15) . ?
Zr1 C10 2.489(7) . ?
Zr1 C14 2.494(6) . ?
Zr1 C11 2.496(7) . ?
Zr1 C15 2.498(7) . ?
Zr1 C8 2.515(6) . ?
Zr1 C9 2.516(6) . ?
Zr1 C16 2.530(7) . ?
Zr1 C12 2.532(7) . ?
Zr1 C13 2.535(6) . ?
Zr1 C17 2.538(6) . ?
P1 O3 1.563(4) . ?
P1 C18 1.851(5) . ?
O1 C1 1.169(8) . ?
O2 C2 1.149(8) . ?
C3 C4 1.391(10) . ?
C3 C7 1.395(11) . ?
C3 H3 0.93 . ?
C4 C5 1.415(10) . ?
C4 H4 0.93 . ?
C5 C6 1.414(9) . ?
C5 H5 0.93 . ?
C6 C7 1.418(12) . ?
C6 H6 0.93 . ?
C7 H7 0.93 . ?
C8 C12 1.374(11) . ?
C8 C9 1.389(10) . ?
C8 H8 0.93 . ?
C9 C10 1.407(11) . ?
C9 H9 0.93 . ?
C10 C11 1.424(13) . ?
C10 H10 0.93 . ?
C11 C12 1.390(12) . ?
C11 H11 0.93 . ?
C12 H12 0.93 . ?
C13 C17 1.352(11) . ?
C13 C14 1.372(12) . ?
C13 H13 0.93 . ?
C14 C15 1.402(13) . ?
C14 H14 0.93 . ?
C15 C16 1.385(12) . ?
C15 H15 0.93 . ?
C16 C17 1.382(12) . ?
C16 H16 0.93 . ?
C17 H17 0.93 . ?
C18 C19 1.413(8) . ?
C18 C23 1.427(7) . ?
C19 C20 1.409(7) . ?
C19 C24 1.571(7) . ?
C20 C21 1.389(7) . ?
C20 H20 0.93 . ?
C21 C22 1.377(8) . ?
C21 C28 1.520(7) . ?
C22 C23 1.413(7) . ?
C22 H22 0.93 . ?
C23 C32 1.559(8) . ?
C24 C25 1.511(9) . ?
C24 C26 1.516(9) . ?
C24 C27 1.527(9) . ?
C25 H25A 0.96 . ?
C25 H25B 0.96 . ?
C25 H25C 0.96 . ?
C26 H26A 0.96 . ?
C26 H26B 0.96 . ?
C26 H26C 0.96 . ?
C27 H27A 0.96 . ?
C27 H27B 0.96 . ?
C27 H27C 0.96 . ?
C28 C29 1.526(9) . ?
C28 C30 1.528(8) . ?
C28 C31 1.536(9) . ?
C29 H29A 0.96 . ?
C29 H29B 0.96 . ?
C29 H29C 0.96 . ?
C30 H30A 0.96 . ?
C30 H30B 0.96 . ?
C30 H30C 0.96 . ?
C31 H31A 0.96 . ?
C31 H31B 0.96 . ?
C31 H31C 0.96 . ?
C32 C35 1.537(9) . ?
C32 C33 1.539(8) . ?
C32 C34 1.547(9) . ?
C33 H33A 0.96 . ?
C33 H33B 0.96 . ?
C33 H33C 0.96 . ?
C34 H34A 0.96 . ?
C34 H34B 0.96 . ?
C34 H34C 0.96 . ?
C35 H35A 0.96 . ?
C35 H35B 0.96 . ?
C35 H35C 0.96 . ?
